data_2009749
loop_
_publ_author_name
'S\/otofte, I.'

_publ_section_title
;
 2,6-Dimesyl-<small>D</small>-<i>manno</i>-hexono- (III),
 2,6-dimesyl-<small>D</small>-<i>allo</i>-hexono- (IV) and
 2,6-dimesyl-<small>D</small>-<i>gulo</i>-hexono-1,4-lactone (V)
;
_journal_issue 6
_journal_name_full 'Acta Crystallographica Section C'
_journal_page_first 941
_journal_page_last 945
_journal_paper_doi 10.1107/S0108270193010224
_journal_volume 50
_journal_year 1994
_chemical_formula_moiety 'C8 H14 O10 S2'
_chemical_formula_sum 'C8 H14 O10 S2'
_chemical_formula_weight 334.31
_space_group_crystal_system orthorhombic
_space_group_IT_number 19
_space_group_name_Hall 'P 2ac 2ab'
_space_group_name_H-M_alt 'P 21 21 21'
_atom_type_scat_source IntTabIV
_cell_angle_alpha 90.
_cell_angle_beta 90.
_cell_angle_gamma 90.
_cell_formula_units_Z 4
_cell_length_a 16.548(7)
_cell_length_b 14.854(8)
_cell_length_c 5.377(9)
_cell_measurement_reflns_used 23
_cell_measurement_temperature 120
_cell_measurement_theta_max 34
_cell_measurement_theta_min 9
_cell_volume 1322(2)
_diffrn_measurement_device 'Enref-Nonius CAD-4F'
_diffrn_measurement_method \w-2\q
_diffrn_radiation_type CuK\a
_diffrn_radiation_wavelength 1.5418
_diffrn_reflns_av_R_equivalents 0.072
_diffrn_reflns_limit_h_max 20
_diffrn_reflns_limit_h_min 0
_diffrn_reflns_limit_k_max 20
_diffrn_reflns_limit_k_min 0
_diffrn_reflns_limit_l_max 10
_diffrn_reflns_limit_l_min -10
_diffrn_reflns_number 2350
_diffrn_reflns_theta_max 60
_diffrn_standards_decay_% none
_diffrn_standards_interval_time 168
_diffrn_standards_number 2
_exptl_absorpt_coefficient_mu 4.08
_exptl_absorpt_correction_type none
_exptl_crystal_colour colourless
_exptl_crystal_density_diffrn 1.680
_exptl_crystal_description needle
_exptl_crystal_size_max 0.23
_exptl_crystal_size_mid 0.04
_exptl_crystal_size_min 0.02
_refine_diff_density_max 0.62
_refine_diff_density_min -0.43
_refine_ls_goodness_of_fit_obs 1.23
_refine_ls_number_parameters 181
_refine_ls_number_reflns 741
_refine_ls_R_factor_obs 0.081
_refine_ls_shift/esd_max 0.033
_refine_ls_structure_factor_coef F
_refine_ls_weighting_details 'w = [\s^2^(F) + 0.015|F|^2^]^-1^'
_refine_ls_weighting_scheme calc
_refine_ls_wR_factor_obs 0.106
_reflns_number_observed 751
_reflns_number_total 1178
_reflns_observed_criterion I>=2.0\s(I)
_cod_data_source_file ab1094.cif
_cod_data_source_block ab1094_structure_1_of_3
_cod_depositor_comments
;
 Marking attached hydrogen atoms.

 Antanas Vaitkus,
 2017-07-06

 Changing the space group from 'P 2yb' to 'P 2ac 2ab' after consulting the
 original publication. All related space group information was changed
 accordingly.

 Antanas Vaitkus,
 2017-07-05

The following automatic conversions were performed:

'_refine_ls_weighting_scheme' value '[\s^2^(F) + 0.015|F|^2^]^-1^'
was changed to 'calc'. New tag '_refine_ls_weighting_details' was
created. The value of the new tag was set to 'w = [\s^2^(F) +
0.015|F|^2^]^-1^'.

Automatic conversion script
Id: cif_fix_values 3143 2015-03-26 13:38:13Z robertas 
;
_cod_database_code 2009749

loop_
_space_group_symop_id
_space_group_symop_operation_xyz
1 x,y,z
2 -x+1/2,-y,z+1/2
3 x+1/2,-y+1/2,-z
4 -x,y+1/2,-z+1/2

loop_
_atom_site_label
_atom_site_fract_x
_atom_site_fract_y
_atom_site_fract_z
_atom_site_U_iso_or_equiv
_atom_site_attached_hydrogens
S(1) .6361(3) .5677(3) .1607(9) .049(2) 0
S(2) .9534(3) 1.1252(3) .3245(10) .053(2) 0
O(1) .8244(8) .9980(8) -.081(2) .055(4) 0
O(2) .9484(7) 1.0200(8) .296(3) .059(5) 0
O(3) .9455(7) .8402(8) .303(3) .073(6) 1
O(4) .7834(7) .8798(7) .144(2) .052(4) 0
O(5) .8130(8) .7057(8) .604(3) .065(5) 1
O(6) .7152(6) .6173(7) .261(3) .053(4) 0
O(11) .6450(7) .4770(7) .232(3) .059(4) 0
O(12) .5688(7) .6178(9) .255(3) .073(5) 0
O(21) 1.0242(7) 1.1483(8) .198(3) .069(5) 0
O(22) .8762(7) 1.1651(8) .263(2) .062(5) 0
C(1) .8276(10) .9539(11) .110(3) .044(6) 0
C(2) .8732(10) .9723(11) .342(3) .045(6) 1
C(3) .8856(10) .8797(12) .446(4) .051(7) 1
C(4) .8024(11) .8407(11) .396(4) .052(7) 1
C(5) .7972(11) .7356(12) .359(4) .058(7) 1
C(6) .7144(10) .7138(11) .272(4) .059(7) 2
C(7) .6385(12) .5790(16) -.163(4) .078(8) 3
C(8) .9705(12) 1.1422(13) .644(4) .066(8) 3

loop_
_geom_angle_atom_site_label_1
_geom_angle_atom_site_label_2
_geom_angle_atom_site_label_3
_geom_angle
_geom_angle_publ_flag
O(6) S(1) O(11) 105.3(7) yes
O(6) S(1) O(12) 106.2(7) yes
O(6) S(1) C(7) 105.9(9) yes
O(11) S(1) O(12) 118.8(8) yes
O(11) S(1) C(7) 111.1(10) yes
O(12) S(1) C(7) 108.7(10) yes
O(2) S(2) O(21) 103.9(7) yes
O(2) S(2) O(22) 109.8(7) yes
O(2) S(2) C(8) 104.3(9) yes
O(21) S(2) O(22) 121.9(8) yes
O(21) S(2) C(8) 107.8(9) yes
O(22) S(2) C(8) 107.8(8) yes
S(2) O(2) C(2) 121.0(10) yes
C(1) O(4) C(4) 109.0(10) yes
S(1) O(6) C(6) 118.0(10) yes
O(1) C(1) O(4) 122(2) yes
O(1) C(1) C(2) 129(2) yes
O(4) C(1) C(2) 108.0(10) yes
O(2) C(2) C(1) 112.0(10) yes
O(2) C(2) C(3) 113.0(10) yes
C(1) C(2) C(3) 102.0(10) yes
O(3) C(3) C(2) 106(2) yes
O(3) C(3) C(4) 113(2) yes
C(2) C(3) C(4) 99.0(10) yes
O(4) C(4) C(3) 102.0(10) yes
O(4) C(4) C(5) 105(2) yes
C(3) C(4) C(5) 117(2) yes
O(5) C(5) C(4) 101(2) yes
O(5) C(5) C(6) 113(2) yes
C(4) C(5) C(6) 108.0(10) yes
O(6) C(6) C(5) 103.0(10) yes

loop_
_geom_bond_atom_site_label_1
_geom_bond_atom_site_label_2
_geom_bond_distance
_geom_bond_publ_flag
S(1) O(6) 1.600(10) yes
S(1) O(11) 1.410(10) yes
S(1) O(12) 1.430(10) yes
S(1) C(7) 1.75(2) yes
S(2) O(2) 1.570(10) yes
S(2) O(21) 1.400(10) yes
S(2) O(22) 1.450(10) yes
S(2) C(8) 1.76(2) yes
O(1) C(1) 1.22(2) yes
O(2) C(2) 1.45(2) yes
O(3) C(3) 1.38(2) yes
O(4) C(1) 1.33(2) yes
O(4) C(4) 1.51(2) yes
O(5) C(5) 1.41(3) yes
O(6) C(6) 1.44(2) yes
C(1) C(2) 1.48(2) yes
C(2) C(3) 1.50(2) yes
C(3) C(4) 1.52(2) yes
C(4) C(5) 1.58(2) yes
C(5) C(6) 1.48(3) yes

loop_
_geom_torsion_atom_site_label_1
_geom_torsion_atom_site_label_2
_geom_torsion_atom_site_label_3
_geom_torsion_atom_site_label_4
_geom_torsion
_geom_torsion_publ_flag
O(1) C(1) O(4) C(4) 179(2) yes
O(1) C(1) C(2) O(2) -32(2) yes
O(4) C(1) C(2) O(2) 152.0(10) yes
C(1) C(2) O(2) S(2) 97(2) yes
O(2) C(2) C(3) O(3) -46(2) yes
O(3) C(3) C(4) O(4) -73(2) yes
C(5) C(4) O(4) C(1) -145.0(10) yes
O(4) C(4) C(5) O(5) -178.0(10) yes
O(4) C(4) C(5) C(6) -59(2) yes
C(3) C(4) C(5) O(5) 70(2) yes
C(3) C(4) C(5) C(6) -171(2) yes
O(5) C(5) C(6) O(6) -66(2) yes
C(4) C(5) C(6) O(6) -176(2) yes
C(5) C(6) O(6) S(1) -177.0(10) yes
